data_2019001
loop_
_publ_author_name
'Seidel, R\"udiger W.'
'Ganesamoorthy, Chelladurai'
'Loerke, Sinah'
'Winter, Manuela V.'
'Gemel, Christian'
'Fischer, Roland A.'

_publ_section_title
;
 <i>catena</i>-Poly[[(tetrahydrofuran-\k<i>O</i>)potassium]-\m-(\h^5^:\h^5^)-2,3,4,5-tetramethyl-1-<i>n</i>-pentylcyclopentadienyl]
;
_journal_coeditor_code SK3485
_journal_issue 6
_journal_name_full 'Acta Crystallographica Section C'
_journal_page_first 573
_journal_page_last 576
_journal_paper_doi 10.1107/S0108270113011074
_journal_volume 69
_journal_year 2013
_chemical_formula_iupac '[K (C14 H23) (C4 H8 O)]'
_chemical_formula_moiety 'C18 H31 K O'
_chemical_formula_sum 'C18 H31 K O'
_chemical_formula_weight 302.53
_chemical_name_systematic
<i>catena</i>-Poly[[(tetrahydrofuran-\k<i>O</i>)potassium]-\m-(\h^5^:\h^5^)-2,3,4,5-tetramethyl-1-<i>n</i>-pentylcyclopentadienyl]
_space_group_crystal_system monoclinic
_space_group_IT_number 14
_space_group_name_Hall '-P 2yn'
_space_group_name_H-M_alt 'P 1 21/n 1'
_symmetry_space_group_name_Hall '-P 2yn'
_symmetry_space_group_name_H-M 'P 1 21/n 1'
_atom_sites_solution_hydrogens geom
_cell_angle_alpha 90
_cell_angle_beta 94.891(3)
_cell_angle_gamma 90
_cell_formula_units_Z 4
_cell_length_a 11.5883(3)
_cell_length_b 10.3101(2)
_cell_length_c 15.5888(4)
_cell_measurement_reflns_used 9137
_cell_measurement_temperature 112(2)
_cell_measurement_theta_max 74.1454
_cell_measurement_theta_min 3.8252
_cell_volume 1855.71(8)
_computing_cell_refinement 'CrysAlis PRO (Agilent, 2012)'
_computing_data_collection 'CrysAlis PRO (Agilent, 2012)'
_computing_data_reduction 'CrysAlis PRO (Agilent, 2012)'
_computing_molecular_graphics 'DIAMOND (Brandenburg, 2012)'
_computing_publication_material 'enCIFer (Allen <i>et al.</i>, 2004)'
_computing_structure_refinement 'SHELXL2013 (Sheldrick, 2008)'
_computing_structure_solution 'SHELXS97 (Sheldrick, 2008)'
_diffrn_ambient_temperature 112(2)
_diffrn_detector_area_resol_mean 10.4372
_diffrn_measured_fraction_theta_full 0.989
_diffrn_measured_fraction_theta_max 0.979
_diffrn_measurement_device_type 'Agilent SuperNova'
_diffrn_measurement_method \w
_diffrn_radiation_type CuK\a
_diffrn_radiation_wavelength 1.54184
_diffrn_reflns_av_R_equivalents 0.0518
_diffrn_reflns_limit_h_max 13
_diffrn_reflns_limit_h_min -9
_diffrn_reflns_limit_k_max 12
_diffrn_reflns_limit_k_min -12
_diffrn_reflns_limit_l_max 19
_diffrn_reflns_limit_l_min -19
_diffrn_reflns_number 20699
_diffrn_reflns_theta_full 73.000
_diffrn_reflns_theta_max 74.314
_diffrn_reflns_theta_min 4.573
_exptl_absorpt_coefficient_mu 2.445
_exptl_absorpt_correction_T_max 1.00000
_exptl_absorpt_correction_T_min 0.68037
_exptl_absorpt_correction_type multi-scan
_exptl_absorpt_process_details '(ABSPACK in CrysAlis PRO; Agilent, 2012)'
_exptl_crystal_colour colourless
_exptl_crystal_density_diffrn 1.083
_exptl_crystal_description prism
_exptl_crystal_F_000 664
_exptl_crystal_size_max 0.080
_exptl_crystal_size_mid 0.060
_exptl_crystal_size_min 0.040
_refine_diff_density_max 0.344
_refine_diff_density_min -0.201
_refine_ls_extinction_method none
_refine_ls_goodness_of_fit_ref 1.074
_refine_ls_hydrogen_treatment constr
_refine_ls_matrix_type full
_refine_ls_number_parameters 224
_refine_ls_number_reflns 3715
_refine_ls_number_restraints 105
_refine_ls_restrained_S_all 1.062
_refine_ls_R_factor_all 0.0524
_refine_ls_R_factor_gt 0.0436
_refine_ls_shift/su_max 0.001
_refine_ls_shift/su_mean 0.000
_refine_ls_structure_factor_coef Fsqd
_refine_ls_weighting_details 'w = 1/[\s^2^(Fo^2^)+(0.0601P)^2^+0.7513P] where P=(Fo^2^+2Fc^2^)/3'
_refine_ls_weighting_scheme calc
_refine_ls_wR_factor_gt 0.1140
_refine_ls_wR_factor_ref 0.1214
_reflns_number_gt 3112
_reflns_number_total 3715
_reflns_threshold_expression I>2\s(I)
_cod_data_source_file sk3485.cif
_cod_data_source_block I
_cod_original_cell_volume 1855.72(8)
_cod_database_code 2019001
_cod_database_fobs_code 2019001
_shelx_space_group_comment
;
The symmetry employed for this shelxl refinement is uniquely defined
by the following loop, which should always be used as a source of
symmetry information in preference to the above space-group names.
They are only intended as comments.
;
_shelx_estimated_absorpt_t_min 0.828
_shelx_estimated_absorpt_t_max 0.909
_shelxl_version_number 20.13

loop_
_space_group_symop_operation_xyz
'x, y, z'
'-x+1/2, y+1/2, -z+1/2'
'-x, -y, -z'
'x-1/2, -y-1/2, z-1/2'

loop_
_atom_site_type_symbol
_atom_site_label
_atom_site_fract_x
_atom_site_fract_y
_atom_site_fract_z
_atom_site_U_iso_or_equiv
_atom_site_adp_type
_atom_site_calc_flag
_atom_site_occupancy
_atom_site_disorder_assembly
_atom_site_disorder_group
K K1 0.25288(3) 0.25519(3) 0.19524(2) 0.02947(14) Uani d 1 . .
C C1 0.19979(16) 0.47217(16) 0.31318(11) 0.0271(4) Uani d 1 . .
C C2 0.31918(16) 0.48124(16) 0.30266(12) 0.0293(4) Uani d 1 . .
C C3 0.33164(16) 0.52339(16) 0.21734(12) 0.0304(4) Uani d 1 . .
C C4 0.21973(17) 0.54040(16) 0.17569(11) 0.0292(4) Uani d 1 . .
C C5 0.13796(15) 0.50886(16) 0.23475(11) 0.0269(4) Uani d 1 . .
C C6 0.14663(18) 0.43185(19) 0.39406(12) 0.0363(4) Uani d 1 . .
H H6A 0.1283 0.3391 0.3912 0.054 Uiso calc 1 . .
H H6B 0.0755 0.4815 0.3994 0.054 Uiso calc 1 . .
H H6C 0.2015 0.4487 0.4442 0.054 Uiso calc 1 . .
C C7 0.41709(18) 0.4470(2) 0.36891(14) 0.0429(5) Uani d 1 . .
H H7A 0.3880 0.4439 0.4261 0.064 Uiso calc 1 . .
H H7B 0.4781 0.5127 0.3684 0.064 Uiso calc 1 . .
H H7C 0.4487 0.3620 0.3552 0.064 Uiso calc 1 . .
C C8 0.44444(18) 0.5409(2) 0.17701(15) 0.0436(5) Uani d 1 . .
H H8A 0.5083 0.5457 0.2223 0.065 Uiso calc 1 . .
H H8B 0.4415 0.6213 0.1433 0.065 Uiso calc 1 . .
H H8C 0.4567 0.4672 0.1392 0.065 Uiso calc 1 . .
C C9 0.1920(2) 0.58236(19) 0.08359(12) 0.0395(5) Uani d 1 . .
H H9A 0.2634 0.5849 0.0542 0.059 Uiso calc 0.47(3) . .
H H9B 0.1569 0.6689 0.0824 0.059 Uiso calc 0.47(3) . .
H H9C 0.1377 0.5206 0.0543 0.059 Uiso calc 0.47(3) . .
H H9D 0.1086 0.5980 0.0731 0.059 Uiso calc 0.53(3) . .
H H9E 0.2151 0.5140 0.0448 0.059 Uiso calc 0.53(3) . .
H H9F 0.2343 0.6623 0.0729 0.059 Uiso calc 0.53(3) . .
C C10 0.00870(16) 0.50556(17) 0.21511(12) 0.0325(4) Uani d 1 . .
H H10A -0.0141 0.5757 0.1737 0.039 Uiso calc 1 . .
H H10B -0.0286 0.5234 0.2687 0.039 Uiso calc 1 . .
C C11 -0.03700(16) 0.37592(17) 0.17752(12) 0.0313(4) Uani d 1 . .
H H11A -0.0011 0.3593 0.1232 0.038 Uiso calc 1 . .
H H11B -0.0123 0.3056 0.2183 0.038 Uiso calc 1 . .
C C12 -0.16787(16) 0.37031(18) 0.15949(12) 0.0330(4) Uani d 1 . .
H H12A -0.1918 0.4344 0.1142 0.040 Uiso calc 1 . .
H H12B -0.2039 0.3959 0.2123 0.040 Uiso calc 1 . .
C C13 -0.21378(18) 0.23758(19) 0.13087(13) 0.0373(4) Uani d 1 . .
H H13A -0.1905 0.1733 0.1762 0.045 Uiso calc 1 . .
H H13B -0.1780 0.2117 0.0780 0.045 Uiso calc 1 . .
C C14 -0.34505(19) 0.2349(2) 0.11298(15) 0.0443(5) Uani d 1 . .
H H14A -0.3812 0.2547 0.1661 0.066 Uiso calc 1 . .
H H14B -0.3695 0.1485 0.0924 0.066 Uiso calc 1 . .
H H14C -0.3689 0.2997 0.0690 0.066 Uiso calc 1 . .
O O1 0.26257(14) 0.25972(14) 0.02404(9) 0.0427(4) Uani d 1 . .
C C15 0.3583(10) 0.2716(10) -0.0213(5) 0.050(2) Uani d 0.698(11) A 1
H H15A 0.4161 0.2043 -0.0027 0.060 Uiso calc 0.698(11) A 1
H H15B 0.3943 0.3579 -0.0108 0.060 Uiso calc 0.698(11) A 1
C C16 0.3188(4) 0.2551(6) -0.1185(3) 0.0437(11) Uani d 0.698(11) A 1
H H16A 0.2964 0.3387 -0.1463 0.052 Uiso calc 0.698(11) A 1
H H16B 0.3788 0.2125 -0.1503 0.052 Uiso calc 0.698(11) A 1
C C17 0.2148(5) 0.1673(7) -0.1100(4) 0.0462(15) Uani d 0.698(11) A 1
H H17A 0.2384 0.0767 -0.0967 0.055 Uiso calc 0.698(11) A 1
H H17B 0.1601 0.1691 -0.1623 0.055 Uiso calc 0.698(11) A 1
C C18 0.1638(13) 0.2331(15) -0.0332(7) 0.045(2) Uani d 0.698(11) A 1
H H18A 0.1226 0.3141 -0.0512 0.054 Uiso calc 0.698(11) A 1
H H18B 0.1096 0.1746 -0.0064 0.054 Uiso calc 0.698(11) A 1
C C15' 0.361(3) 0.300(2) -0.0323(13) 0.046(4) Uani d 0.302(11) A 2
H H15C 0.3491 0.3883 -0.0572 0.056 Uiso calc 0.302(11) A 2
H H15D 0.4388 0.2940 -0.0010 0.056 Uiso calc 0.302(11) A 2
C C16' 0.3381(7) 0.1921(13) -0.1000(6) 0.043(2) Uani d 0.302(11) A 2
H H16C 0.3834 0.2056 -0.1503 0.052 Uiso calc 0.302(11) A 2
H H16D 0.3558 0.1053 -0.0751 0.052 Uiso calc 0.302(11) A 2
C C17' 0.2117(11) 0.209(2) -0.1231(9) 0.055(4) Uani d 0.302(11) A 2
H H17C 0.1787 0.1363 -0.1585 0.066 Uiso calc 0.302(11) A 2
H H17D 0.1947 0.2920 -0.1539 0.066 Uiso calc 0.302(11) A 2
C C18' 0.168(3) 0.210(4) -0.0328(16) 0.043(4) Uani d 0.302(11) A 2
H H18C 0.0988 0.2666 -0.0315 0.052 Uiso calc 0.302(11) A 2
H H18D 0.1467 0.1213 -0.0155 0.052 Uiso calc 0.302(11) A 2

loop_
_atom_site_aniso_label
_atom_site_aniso_U_11
_atom_site_aniso_U_22
_atom_site_aniso_U_33
_atom_site_aniso_U_12
_atom_site_aniso_U_13
_atom_site_aniso_U_23
K1 0.0407(2) 0.0210(2) 0.0268(2) 0.00022(14) 0.00370(16) -0.00021(12)
C1 0.0327(9) 0.0195(7) 0.0293(8) 0.0001(6) 0.0035(7) -0.0007(6)
C2 0.0323(9) 0.0206(8) 0.0342(9) 0.0021(7) -0.0022(7) -0.0041(7)
C3 0.0325(9) 0.0217(8) 0.0378(9) -0.0033(7) 0.0087(8) -0.0044(7)
C4 0.0400(10) 0.0198(7) 0.0279(8) 0.0000(7) 0.0032(7) -0.0013(6)
C5 0.0309(9) 0.0212(7) 0.0287(8) 0.0001(6) 0.0024(7) 0.0001(6)
C6 0.0450(11) 0.0339(9) 0.0305(9) -0.0019(8) 0.0054(8) 0.0035(7)
C7 0.0387(11) 0.0391(10) 0.0488(12) 0.0041(8) -0.0091(9) -0.0016(9)
C8 0.0400(11) 0.0381(10) 0.0549(12) -0.0051(9) 0.0161(9) -0.0077(9)
C9 0.0584(13) 0.0304(9) 0.0301(9) -0.0013(9) 0.0054(9) 0.0037(7)
C10 0.0320(10) 0.0298(9) 0.0351(9) 0.0039(7) 0.0005(7) 0.0000(7)
C11 0.0316(9) 0.0331(9) 0.0291(8) -0.0004(7) 0.0019(7) 0.0004(7)
C12 0.0326(10) 0.0374(9) 0.0286(9) -0.0001(8) 0.0000(7) 0.0038(7)
C13 0.0351(10) 0.0432(11) 0.0331(10) -0.0032(8) 0.0000(8) 0.0003(8)
C14 0.0368(11) 0.0564(13) 0.0395(11) -0.0112(9) 0.0021(9) -0.0020(9)
O1 0.0453(9) 0.0539(9) 0.0286(7) -0.0008(7) 0.0013(6) -0.0024(6)
C15 0.035(3) 0.078(5) 0.038(3) -0.020(3) 0.001(2) -0.009(3)
C16 0.0376(19) 0.057(3) 0.0372(18) -0.0075(18) 0.0069(14) -0.0049(16)
C17 0.045(2) 0.059(3) 0.035(2) -0.018(2) 0.0023(16) -0.009(2)
C18 0.038(3) 0.065(5) 0.033(3) -0.006(3) 0.006(2) -0.003(2)
C15' 0.043(6) 0.056(7) 0.043(6) -0.009(5) 0.016(5) -0.002(5)
C16' 0.037(4) 0.053(5) 0.040(4) 0.004(3) 0.009(3) -0.001(4)
C17' 0.043(5) 0.095(12) 0.028(5) 0.011(5) 0.009(3) -0.007(5)
C18' 0.033(7) 0.057(9) 0.040(6) -0.009(6) 0.006(5) -0.009(5)

loop_
_atom_type_symbol
_atom_type_description
_atom_type_scat_dispersion_real
_atom_type_scat_dispersion_imag
_atom_type_scat_source
C C 0.0181 0.0091 'International Tables Vol C Tables 4.2.6.8 and 6.1.1.4'
H H 0.0000 0.0000 'International Tables Vol C Tables 4.2.6.8 and 6.1.1.4'
O O 0.0492 0.0322 'International Tables Vol C Tables 4.2.6.8 and 6.1.1.4'
K K 0.3868 1.0657 'International Tables Vol C Tables 4.2.6.8 and 6.1.1.4'

loop_
_geom_angle_atom_site_label_1
_geom_angle_atom_site_label_2
_geom_angle_atom_site_label_3
_geom_angle_site_symmetry_1
_geom_angle_site_symmetry_3
_geom_angle
O1 K1 C3 . . 93.54(5)
O1 K1 C2 . . 121.55(5)
C3 K1 C2 . . 28.03(5)
O1 K1 C2 . 2_545 93.65(5)
C3 K1 C2 . 2_545 172.53(5)
C2 K1 C2 . 2_545 144.68(2)
O1 K1 C3 . 2_545 121.07(5)
C3 K1 C3 . 2_545 145.29(2)
C2 K1 C3 . 2_545 117.36(5)
C2 K1 C3 2_545 2_545 27.79(5)
O1 K1 C1 . 2_545 87.11(5)
C3 K1 C1 . 2_545 151.22(5)
C2 K1 C1 . 2_545 139.85(5)
C2 K1 C1 2_545 2_545 27.55(5)
C3 K1 C1 2_545 2_545 45.37(5)
O1 K1 C4 . . 84.08(5)
C3 K1 C4 . . 27.65(5)
C2 K1 C4 . . 45.51(5)
C2 K1 C4 2_545 . 156.01(5)
C3 K1 C4 2_545 . 143.12(5)
C1 K1 C4 2_545 . 170.76(5)
O1 K1 C4 . 2_545 132.18(5)
C3 K1 C4 . 2_545 127.38(5)
C2 K1 C4 . 2_545 101.34(5)
C2 K1 C4 2_545 2_545 45.30(5)
C3 K1 C4 2_545 2_545 27.43(5)
C1 K1 C4 2_545 2_545 45.07(5)
C4 K1 C4 . 2_545 143.65(3)
O1 K1 C1 . . 128.81(5)
C3 K1 C1 . . 45.49(5)
C2 K1 C1 . . 27.51(5)
C2 K1 C1 2_545 . 129.53(5)
C3 K1 C1 2_545 . 103.14(5)
C1 K1 C1 2_545 . 143.99(3)
C4 K1 C1 . . 45.03(5)
C4 K1 C1 2_545 . 98.96(5)
O1 K1 C5 . 2_545 108.94(5)
C3 K1 C5 . 2_545 129.79(5)
C2 K1 C5 . 2_545 112.52(5)
C2 K1 C5 2_545 2_545 45.23(5)
C3 K1 C5 2_545 2_545 45.15(5)
C1 K1 C5 2_545 2_545 27.39(5)
C4 K1 C5 . 2_545 156.87(5)
C4 K1 C5 2_545 2_545 27.31(5)
C1 K1 C5 . 2_545 120.77(5)
O1 K1 C5 . . 104.15(5)
C3 K1 C5 . . 45.24(5)
C2 K1 C5 . . 45.14(5)
C2 K1 C5 2_545 . 134.20(5)
C3 K1 C5 2_545 . 115.86(5)
C1 K1 C5 2_545 . 160.78(5)
C4 K1 C5 . . 27.26(5)
C4 K1 C5 2_545 . 121.81(5)
C1 K1 C5 . . 27.20(4)
C5 K1 C5 2_545 . 146.899(16)
C2 C1 C5 . . 108.14(16)
C2 C1 C6 . . 126.17(16)
C5 C1 C6 . . 125.68(17)
C2 C1 K1 . 2 75.13(9)
C5 C1 K1 . 2 77.37(9)
C6 C1 K1 . 2 113.42(11)
C2 C1 K1 . . 73.92(9)
C5 C1 K1 . . 77.55(10)
C6 C1 K1 . . 115.31(11)
K1 C1 K1 2 . 131.14(6)
C1 C2 C3 . . 107.98(15)
C1 C2 C7 . . 126.34(18)
C3 C2 C7 . . 125.64(18)
C1 C2 K1 . . 78.58(9)
C3 C2 K1 . . 75.57(10)
C7 C2 K1 . . 110.46(11)
C1 C2 K1 . 2 77.32(9)
C3 C2 K1 . 2 76.60(10)
C7 C2 K1 . 2 114.45(11)
K1 C2 K1 . 2 135.01(6)
C4 C3 C2 . . 107.86(16)
C4 C3 C8 . . 126.03(18)
C2 C3 C8 . . 126.05(18)
C4 C3 K1 . . 78.33(10)
C2 C3 K1 . . 76.40(10)
C8 C3 K1 . . 109.71(12)
C4 C3 K1 . 2 77.54(10)
C2 C3 K1 . 2 75.61(10)
C8 C3 K1 . 2 115.31(12)
K1 C3 K1 . 2 134.92(7)
C3 C4 C5 . . 108.20(16)
C3 C4 C9 . . 125.94(18)
C5 C4 C9 . . 125.85(18)
C3 C4 K1 . . 74.02(10)
C5 C4 K1 . . 78.11(10)
C9 C4 K1 . . 113.33(11)
C3 C4 K1 . 2 75.03(10)
C5 C4 K1 . 2 76.75(10)
C9 C4 K1 . 2 115.46(11)
K1 C4 K1 . 2 131.07(6)
C4 C5 C1 . . 107.82(16)
C4 C5 C10 . . 125.72(16)
C1 C5 C10 . . 126.32(16)
C4 C5 K1 . 2 75.94(10)
C1 C5 K1 . 2 75.24(9)
C10 C5 K1 . 2 118.36(11)
C4 C5 K1 . . 74.63(10)
C1 C5 K1 . . 75.24(10)
C10 C5 K1 . . 112.81(10)
K1 C5 K1 2 . 128.84(6)
C1 C6 H6A . . 109.5
C1 C6 H6B . . 109.5
H6A C6 H6B . . 109.5
C1 C6 H6C . . 109.5
H6A C6 H6C . . 109.5
H6B C6 H6C . . 109.5
C2 C7 H7A . . 109.5
C2 C7 H7B . . 109.5
H7A C7 H7B . . 109.5
C2 C7 H7C . . 109.5
H7A C7 H7C . . 109.5
H7B C7 H7C . . 109.5
C3 C8 H8A . . 109.5
C3 C8 H8B . . 109.5
H8A C8 H8B . . 109.5
C3 C8 H8C . . 109.5
H8A C8 H8C . . 109.5
H8B C8 H8C . . 109.5
C4 C9 H9A . . 109.5
C4 C9 H9B . . 109.5
H9A C9 H9B . . 109.5
C4 C9 H9C . . 109.5
H9A C9 H9C . . 109.5
H9B C9 H9C . . 109.5
C4 C9 H9D . . 109.5
H9A C9 H9D . . 141.1
H9B C9 H9D . . 56.3
H9C C9 H9D . . 56.3
C4 C9 H9E . . 109.5
H9A C9 H9E . . 56.3
H9B C9 H9E . . 141.1
H9C C9 H9E . . 56.3
H9D C9 H9E . . 109.5
C4 C9 H9F . . 109.5
H9A C9 H9F . . 56.3
H9B C9 H9F . . 56.3
H9C C9 H9F . . 141.1
H9D C9 H9F . . 109.5
H9E C9 H9F . . 109.5
C5 C10 C11 . . 113.74(15)
C5 C10 H10A . . 108.8
C11 C10 H10A . . 108.8
C5 C10 H10B . . 108.8
C11 C10 H10B . . 108.8
H10A C10 H10B . . 107.7
C12 C11 C10 . . 114.20(15)
C12 C11 H11A . . 108.7
C10 C11 H11A . . 108.7
C12 C11 H11B . . 108.7
C10 C11 H11B . . 108.7
H11A C11 H11B . . 107.6
C11 C12 C13 . . 114.01(16)
C11 C12 H12A . . 108.8
C13 C12 H12A . . 108.8
C11 C12 H12B . . 108.8
C13 C12 H12B . . 108.8
H12A C12 H12B . . 107.6
C12 C13 C14 . . 112.89(17)
C12 C13 H13A . . 109.0
C14 C13 H13A . . 109.0
C12 C13 H13B . . 109.0
C14 C13 H13B . . 109.0
H13A C13 H13B . . 107.8
C13 C14 H14A . . 109.5
C13 C14 H14B . . 109.5
H14A C14 H14B . . 109.5
C13 C14 H14C . . 109.5
H14A C14 H14C . . 109.5
H14B C14 H14C . . 109.5
C15 O1 C18 . . 109.8(4)
C18' O1 C15' . . 107.8(10)
C15 O1 K1 . . 128.3(3)
C18 O1 K1 . . 121.6(3)
C18' O1 K1 . . 120.6(8)
C15' O1 K1 . . 131.4(7)
O1 C15 C16 . . 108.0(6)
O1 C15 H15A . . 110.1
C16 C15 H15A . . 110.1
O1 C15 H15B . . 110.1
C16 C15 H15B . . 110.1
H15A C15 H15B . . 108.4
C17 C16 C15 . . 98.5(5)
C17 C16 H16A . . 112.1
C15 C16 H16A . . 112.1
C17 C16 H16B . . 112.1
C15 C16 H16B . . 112.1
H16A C16 H16B . . 109.7
C16 C17 C18 . . 99.5(7)
C16 C17 H17A . . 111.9
C18 C17 H17A . . 111.9
C16 C17 H17B . . 111.9
C18 C17 H17B . . 111.9
H17A C17 H17B . . 109.6
O1 C18 C17 . . 103.4(8)
O1 C18 H18A . . 111.1
C17 C18 H18A . . 111.1
O1 C18 H18B . . 111.1
C17 C18 H18B . . 111.1
H18A C18 H18B . . 109.0
C16' C15' O1 . . 95.7(13)
C16' C15' H15C . . 112.6
O1 C15' H15C . . 112.6
C16' C15' H15D . . 112.6
O1 C15' H15D . . 112.6
H15C C15' H15D . . 110.1
C17' C16' C15' . . 100.8(13)
C17' C16' H16C . . 111.6
C15' C16' H16C . . 111.6
C17' C16' H16D . . 111.6
C15' C16' H16D . . 111.6
H16C C16' H16D . . 109.4
C16' C17' C18' . . 100.1(14)
C16' C17' H17C . . 111.8
C18' C17' H17C . . 111.8
C16' C17' H17D . . 111.8
C18' C17' H17D . . 111.8
H17C C17' H17D . . 109.5
O1 C18' C17' . . 105.6(18)
O1 C18' H18C . . 110.6
C17' C18' H18C . . 110.6
O1 C18' H18D . . 110.6
C17' C18' H18D . . 110.6
H18C C18' H18D . . 108.8

loop_
_geom_bond_atom_site_label_1
_geom_bond_atom_site_label_2
_geom_bond_site_symmetry_2
_geom_bond_distance
_geom_bond_publ_flag
K1 O1 . 2.6812(15) yes
K1 C3 . 2.9231(17) yes
K1 C2 . 2.9337(17) yes
K1 C2 2_545 2.9463(17) yes
K1 C3 2_545 2.9589(18) yes
K1 C1 2_545 2.9740(17) yes
K1 C4 . 2.9778(17) yes
K1 C4 2_545 2.9907(17) yes
K1 C1 . 2.9927(17) yes
K1 C5 2_545 3.0010(17) yes
K1 C5 . 3.0220(17) yes
C1 C2 . 1.410(3) yes
C1 C5 . 1.415(2) yes
C1 C6 . 1.508(3) yes
C1 K1 2 2.9740(16) ?
C2 C3 . 1.418(3) yes
C2 C7 . 1.510(3) ?
C2 K1 2 2.9463(17) ?
C3 C4 . 1.411(3) yes
C3 C8 . 1.509(3) ?
C3 K1 2 2.9589(18) ?
C4 C5 . 1.414(3) yes
C4 C9 . 1.508(2) ?
C4 K1 2 2.9907(17) ?
C5 C10 . 1.503(3) ?
C5 K1 2 3.0009(17) ?
C6 H6A . 0.9800 ?
C6 H6B . 0.9800 ?
C6 H6C . 0.9800 ?
C7 H7A . 0.9800 ?
C7 H7B . 0.9800 ?
C7 H7C . 0.9800 ?
C8 H8A . 0.9800 ?
C8 H8B . 0.9800 ?
C8 H8C . 0.9800 ?
C9 H9A . 0.9800 ?
C9 H9B . 0.9800 ?
C9 H9C . 0.9800 ?
C9 H9D . 0.9800 ?
C9 H9E . 0.9800 ?
C9 H9F . 0.9800 ?
C10 C11 . 1.535(2) ?
C10 H10A . 0.9900 ?
C10 H10B . 0.9900 ?
C11 C12 . 1.520(3) ?
C11 H11A . 0.9900 ?
C11 H11B . 0.9900 ?
C12 C13 . 1.521(3) ?
C12 H12A . 0.9900 ?
C12 H12B . 0.9900 ?
C13 C14 . 1.523(3) ?
C13 H13A . 0.9900 ?
C13 H13B . 0.9900 ?
C14 H14A . 0.9800 ?
C14 H14B . 0.9800 ?
C14 H14C . 0.9800 ?
O1 C15 . 1.371(12) ?
O1 C18 . 1.417(16) ?
O1 C18' . 1.45(4) ?
O1 C15' . 1.56(3) ?
C15 C16 . 1.555(8) ?
C15 H15A . 0.9900 ?
C15 H15B . 0.9900 ?
C16 C17 . 1.523(6) ?
C16 H16A . 0.9900 ?
C16 H16B . 0.9900 ?
C17 C18 . 1.537(8) ?
C17 H17A . 0.9900 ?
C17 H17B . 0.9900 ?
C18 H18A . 0.9900 ?
C18 H18B . 0.9900 ?
C15' C16' . 1.543(14) ?
C15' H15C . 0.9900 ?
C15' H15D . 0.9900 ?
C16' C17' . 1.489(13) ?
C16' H16C . 0.9900 ?
C16' H16D . 0.9900 ?
C17' C18' . 1.539(14) ?
C17' H17C . 0.9900 ?
C17' H17D . 0.9900 ?
C18' H18C . 0.9900 ?
C18' H18D . 0.9900 ?
